data_2209016
loop_
_publ_author_name
'Carrasco-Altamirano, Hector'
'Espinoza-Catal\'an, Luis'
'Gallardo-Araya, Claudio'
'Cardona-Villada, Wilson'
'Iba\~nez, Andres'
'Alvarez-Thon, Luis'

_publ_section_title
;
 4-Allyl-2-methoxy-5-nitrophenyl acetate
;
_journal_coeditor_code TK2021
_journal_issue 5
_journal_name_full 'Acta Crystallographica Section E'
_journal_page_first o1782
_journal_page_last o1784
_journal_paper_doi 10.1107/S1600536806012177
_journal_volume 62
_journal_year 2006
_chemical_formula_iupac 'C12 H13 N O5'
_chemical_formula_moiety 'C12 H13 N O5'
_chemical_formula_sum 'C12 H13 N O5'
_chemical_formula_weight 251.23
_chemical_name_systematic
;
4-allyl-2-methoxy-5-nitrophenylacetate
;
_space_group_IT_number 14
_symmetry_cell_setting monoclinic
_symmetry_space_group_name_Hall '-P 2ybc'
_symmetry_space_group_name_H-M 'P 1 21/c 1'
_atom_sites_solution_hydrogens geom
_atom_sites_solution_primary direct
_atom_sites_solution_secondary difmap
_cell_angle_alpha 90
_cell_angle_beta 104.822(4)
_cell_angle_gamma 90
_cell_formula_units_Z 4
_cell_length_a 10.209(2)
_cell_length_b 15.651(3)
_cell_length_c 7.8920(17)
_cell_measurement_reflns_used 822
_cell_measurement_temperature 298
_cell_measurement_theta_max 26.4
_cell_measurement_theta_min 2.1
_cell_volume 1219.0(4)
_computing_cell_refinement 'SAINT (Bruker, 2000)'
_computing_data_collection 'SMART (Bruker, 2001)'
_computing_data_reduction SAINT
_computing_molecular_graphics 'XP in SHELXTL-PC (Sheldrick, 1994)'
_computing_publication_material 'PLATON (Spek, 2003) and MERCURY (Bruno <i>et al.</i>,  2002)'
_computing_structure_refinement 'SHELXL97 (Sheldrick, 1997)'
_computing_structure_solution 'SHELXS97 (Sheldrick, 1997)'
_diffrn_ambient_temperature 298
_diffrn_measured_fraction_theta_full 1.00
_diffrn_measured_fraction_theta_max 1.00
_diffrn_measurement_device_type 'Bruker SMART CCD area-detector'
_diffrn_measurement_method '\f and \w'
_diffrn_radiation_type MoK\a
_diffrn_radiation_wavelength 0.71073
_diffrn_reflns_av_R_equivalents 0.068
_diffrn_reflns_av_sigmaI/netI 0.061
_diffrn_reflns_limit_h_max 12
_diffrn_reflns_limit_h_min -12
_diffrn_reflns_limit_k_max 19
_diffrn_reflns_limit_k_min -19
_diffrn_reflns_limit_l_max 9
_diffrn_reflns_limit_l_min -9
_diffrn_reflns_number 9643
_diffrn_reflns_reduction_process
;
;
_diffrn_reflns_theta_full 26.0
_diffrn_reflns_theta_max 26.4
_diffrn_reflns_theta_min 2.1
_diffrn_standards_number 0
_exptl_absorpt_coefficient_mu 0.108
_exptl_absorpt_correction_type none
_exptl_crystal_colour yellow
_exptl_crystal_density_diffrn 1.369
_exptl_crystal_density_method 'Not Measured'
_exptl_crystal_description polyhedron
_exptl_crystal_F_000 528
_exptl_crystal_size_max 0.37
_exptl_crystal_size_mid 0.36
_exptl_crystal_size_min 0.20
_refine_diff_density_max 0.26
_refine_diff_density_min -0.12
_refine_ls_extinction_method none
_refine_ls_goodness_of_fit_ref 0.81
_refine_ls_hydrogen_treatment constr
_refine_ls_matrix_type full
_refine_ls_number_parameters 165
_refine_ls_number_reflns 2482
_refine_ls_number_restraints 0
_refine_ls_restrained_S_all 0.81
_refine_ls_R_factor_all 0.094
_refine_ls_R_factor_gt 0.045
_refine_ls_shift/su_max 0.001
_refine_ls_shift/su_mean 0.000
_refine_ls_structure_factor_coef Fsqd
_refine_ls_weighting_details 'calc w=1/[\s^2^(Fo^2^)+(0.0545P)^2^] where P=(Fo^2^+2Fc^2^)/3'
_refine_ls_weighting_scheme calc
_refine_ls_wR_factor_gt 0.101
_refine_ls_wR_factor_ref 0.113
_reflns_number_gt 1177
_reflns_number_total 2482
_reflns_threshold_expression I>2\s(I)
_cod_data_source_file tk2021.cif
_cod_data_source_block I
_cod_depositor_comments
;
The following automatic conversions were performed:
'_symmetry_cell_setting' value 'Monoclinic' changed to 'monoclinic'
according to '/home/saulius/struct/CIF-dictionaries/cif_core.dic'
dictionary named 'cif_core.dic' version 2.4.1 from 2010-06-29.

Automatic conversion script
Id: cif_fix_enum 1527 2010-12-29 10:47:43Z saulius 

The following automatic conversions were performed:

'_symmetry_cell_setting' value 'Monoclinic' changed to 'monoclinic'
according to /home/saulius/struct/CIF-dictionaries/cif_core.dic
dictionary named 'cif_core.dic' version 2.4.1 from 2010-06-29.

Automatic conversion script
Id: cif_fix_values 1715 2011-07-08 13:25:40Z adriana 
;
_cod_original_sg_symbol_H-M 'P 21/c'
_cod_database_code 2209016
_cod_database_fobs_code 2209016

loop_
_symmetry_equiv_pos_site_id
_symmetry_equiv_pos_as_xyz
1 x,y,z
2 -x,1/2+y,1/2-z
3 -x,-y,-z
4 x,1/2-y,1/2+z

loop_
_atom_site_aniso_label
_atom_site_aniso_U_11
_atom_site_aniso_U_22
_atom_site_aniso_U_33
_atom_site_aniso_U_12
_atom_site_aniso_U_13
_atom_site_aniso_U_23
O1 0.1105(15) 0.0648(11) 0.1144(15) 0.0097(11) 0.0105(12) 0.0177(11)
O2 0.0919(13) 0.0989(14) 0.1074(13) 0.0147(11) -0.0199(12) 0.0163(11)
O3 0.0672(10) 0.0537(9) 0.0678(9) 0.0014(8) 0.0020(8) 0.0059(7)
O4 0.0704(11) 0.0847(11) 0.0734(11) 0.0016(8) 0.0199(9) -0.0012(9)
O5 0.0600(10) 0.0652(10) 0.0595(9) -0.0076(7) 0.0073(8) -0.0060(7)
N1 0.0728(14) 0.0680(14) 0.0681(13) 0.0132(12) 0.0202(11) 0.0112(12)
C1 0.0540(13) 0.0582(14) 0.0556(13) 0.0094(11) 0.0170(11) 0.0041(11)
C2 0.0485(12) 0.0650(15) 0.0511(12) 0.0018(11) 0.0129(10) 0.0017(11)
C3 0.0570(13) 0.0527(13) 0.0606(13) -0.0058(11) 0.0160(11) -0.0022(11)
C4 0.0504(13) 0.0528(13) 0.0532(13) 0.0011(11) 0.0128(11) 0.0036(11)
C5 0.0518(13) 0.0563(13) 0.0514(12) -0.0040(11) 0.0124(11) -0.0032(11)
C6 0.0625(14) 0.0506(13) 0.0581(13) 0.0006(11) 0.0182(12) -0.0026(11)
C7 0.098(3) 0.141(3) 0.177(3) 0.003(2) 0.036(2) 0.052(3)
C8 0.0551(16) 0.114(2) 0.100(2) -0.0099(15) -0.0023(15) 0.0122(17)
C9 0.0594(15) 0.0818(16) 0.0668(15) -0.0004(12) 0.0055(13) 0.0001(12)
C10 0.0868(17) 0.0549(14) 0.0837(16) 0.0098(13) 0.0182(13) 0.0068(12)
C11 0.0581(15) 0.0504(13) 0.0679(16) -0.0034(11) 0.0064(13) 0.0105(12)
C12 0.0690(16) 0.100(2) 0.0812(17) -0.0148(14) -0.0056(14) -0.0010(14)

loop_
_atom_site_type_symbol
_atom_site_label
_atom_site_fract_x
_atom_site_fract_y
_atom_site_fract_z
_atom_site_U_iso_or_equiv
_atom_site_thermal_displace_type
_atom_site_calc_flag
_atom_site_refinement_flags
_atom_site_occupancy
O O1 0.52732(18) 1.09009(11) 0.7496(2) 0.0999(8) Uani . . 1.000
O O2 0.37817(19) 1.00379(11) 0.6098(2) 0.1077(8) Uani . . 1.000
O O3 0.81043(14) 0.76771(8) 1.11320(18) 0.0657(5) Uani . . 1.000
O O4 1.00686(14) 0.89882(10) 1.0131(2) 0.0759(6) Uani . . 1.000
O O5 0.86427(14) 0.93270(8) 1.17710(17) 0.0630(6) Uani . . 1.000
N N1 0.4828(2) 1.01789(13) 0.7185(3) 0.0692(8) Uani . . 1.000
C C1 0.5604(2) 0.94721(14) 0.8176(3) 0.0554(8) Uani . . 1.000
C C2 0.52360(19) 0.86248(14) 0.7831(2) 0.0548(8) Uani . . 1.000
C C3 0.6084(2) 0.80148(13) 0.8837(3) 0.0566(8) Uani . . 1.000
C C4 0.72362(19) 0.82280(13) 1.0112(3) 0.0522(8) Uani . . 1.000
C C5 0.7545(2) 0.90877(13) 1.0417(3) 0.0533(7) Uani . . 1.000
C C6 0.6750(2) 0.97034(13) 0.9450(3) 0.0566(8) Uani . . 1.000
C C7 0.2012(3) 0.7791(2) 0.7397(4) 0.1385(17) Uani . . 1.000
C C8 0.2749(2) 0.83573(19) 0.7175(4) 0.0937(11) Uani . . 1.000
C C9 0.3999(2) 0.82926(15) 0.6513(3) 0.0713(9) Uani . . 1.000
C C10 0.8003(2) 0.67947(13) 1.0676(3) 0.0758(9) Uani . . 1.000
C C11 0.9906(2) 0.92169(13) 1.1494(3) 0.0606(8) Uani . . 1.000
C C12 1.0950(2) 0.94373(15) 1.3109(3) 0.0879(10) Uani . . 1.000
H H3 0.58650 0.74400 0.86420 0.0680 Uiso calc R 1.000
H H6 0.69770 1.02770 0.96450 0.0680 Uiso calc R 1.000
H H7A 0.21930 0.72290 0.71480 0.1660 Uiso calc R 1.000
H H7B 0.12620 0.79150 0.78180 0.1660 Uiso calc R 1.000
H H8 0.25130 0.89050 0.74480 0.1130 Uiso calc R 1.000
H H9A 0.38660 0.86170 0.54350 0.0860 Uiso calc R 1.000
H H9B 0.41450 0.77000 0.62520 0.0860 Uiso calc R 1.000
H H10A 0.71100 0.65920 1.06450 0.1140 Uiso calc R 1.000
H H10B 0.86590 0.64760 1.15320 0.1140 Uiso calc R 1.000
H H10C 0.81740 0.67210 0.95440 0.1140 Uiso calc R 1.000
H H12A 1.18230 0.94530 1.28620 0.1320 Uiso calc R 1.000
H H12B 1.09540 0.90150 1.39920 0.1320 Uiso calc R 1.000
H H12C 1.07520 0.99870 1.35210 0.1320 Uiso calc R 1.000

loop_
_atom_type_symbol
_atom_type_description
_atom_type_scat_dispersion_real
_atom_type_scat_dispersion_imag
_atom_type_scat_source
O O 0.0106 0.0060 'International Tables Vol C Tables 4.2.6.8 and 6.1.1.4'
N N 0.0061 0.0033 'International Tables Vol C Tables 4.2.6.8 and 6.1.1.4'
H H 0.0000 0.0000 'International Tables Vol C Tables 4.2.6.8 and 6.1.1.4'
C C 0.0033 0.0016 'International Tables Vol C Tables 4.2.6.8 and 6.1.1.4'

loop_
_geom_angle_atom_site_label_1
_geom_angle_atom_site_label_2
_geom_angle_atom_site_label_3
_geom_angle
_geom_angle_publ_flag
C4 O3 C10 118.42(16) no
C5 O5 C11 116.74(16) no
O1 N1 O2 121.9(2) no
O1 N1 C1 118.0(2) no
O2 N1 C1 120.05(19) no
N1 C1 C2 122.36(19) yes
N1 C1 C6 115.61(19) yes
C2 C1 C6 122.0(2) yes
C1 C2 C3 116.50(18) no
C1 C2 C9 127.03(19) no
C3 C2 C9 116.46(19) no
C2 C3 C4 122.67(19) no
O3 C4 C3 126.13(18) no
O3 C4 C5 115.56(19) no
C3 C4 C5 118.31(19) no
O5 C5 C4 119.85(18) no
O5 C5 C6 119.27(18) no
C4 C5 C6 120.8(2) no
C1 C6 C5 119.7(2) no
C7 C8 C9 128.3(3) no
C2 C9 C8 111.9(2) no
O4 C11 O5 122.5(2) no
O4 C11 C12 128.0(2) no
O5 C11 C12 109.45(18) no
C2 C3 H3 119.00 no
C4 C3 H3 119.00 no
C1 C6 H6 120.00 no
C5 C6 H6 120.00 no
C8 C7 H7A 120.00 no
C8 C7 H7B 120.00 no
H7A C7 H7B 120.00 no
C7 C8 H8 116.00 no
C9 C8 H8 116.00 no
C2 C9 H9A 109.00 no
C2 C9 H9B 109.00 no
C8 C9 H9A 109.00 no
C8 C9 H9B 109.00 no
H9A C9 H9B 108.00 no
O3 C10 H10A 110.00 no
O3 C10 H10B 109.00 no
O3 C10 H10C 109.00 no
H10A C10 H10B 109.00 no
H10A C10 H10C 110.00 no
H10B C10 H10C 109.00 no
C11 C12 H12A 109.00 no
C11 C12 H12B 109.00 no
C11 C12 H12C 109.00 no
H12A C12 H12B 109.00 no
H12A C12 H12C 109.00 no
H12B C12 H12C 109.00 no

loop_
_geom_bond_atom_site_label_1
_geom_bond_atom_site_label_2
_geom_bond_distance
_geom_bond_publ_flag
O1 N1 1.219(3) yes
O2 N1 1.207(3) yes
O3 C4 1.346(3) yes
O3 C10 1.424(2) yes
O4 C11 1.185(3) yes
O5 C5 1.388(3) yes
O5 C11 1.373(3) yes
N1 C1 1.465(3) yes
C1 C2 1.386(3) no
C1 C6 1.382(3) no
C2 C3 1.393(3) no
C2 C9 1.508(3) no
C3 C4 1.379(3) no
C4 C5 1.389(3) no
C5 C6 1.361(3) no
C7 C8 1.204(4) yes
C8 C9 1.501(3) no
C11 C12 1.478(3) no
C3 H3 0.9300 no
C6 H6 0.9300 no
C7 H7A 0.9300 no
C7 H7B 0.9300 no
C8 H8 0.9300 no
C9 H9A 0.9700 no
C9 H9B 0.9700 no
C10 H10A 0.9600 no
C10 H10B 0.9600 no
C10 H10C 0.9600 no
C12 H12A 0.9600 no
C12 H12B 0.9600 no
C12 H12C 0.9600 no

loop_
_geom_contact_atom_site_label_1
_geom_contact_atom_site_label_2
_geom_contact_distance
_geom_contact_site_symmetry_2
_geom_contact_publ_flag
O2 C8 3.035(3) . no
O2 C10 3.396(3) 2_656 no
O2 C12 3.364(3) 1_454 no
O2 C9 2.753(3) . no
O3 C11 3.001(3) . no
O3 O5 2.6613(19) . no
O3 O4 3.109(2) . no
O4 C4 3.123(3) . no
O4 C11 3.091(3) 3_777 no
O4 O3 3.109(2) . no
O4 O4 3.175(2) 3_777 no
O5 O3 2.6613(19) . no
O1 H3 2.7200 2_656 no
O1 H9A 2.7800 3_676 no
O1 H6 2.3100 . no
O2 H10A 2.8300 2_656 no
O2 H9A 2.2900 . no
O2 H8 2.5800 . no
O3 H10C 2.8400 4_565 no
O5 H10C 2.8700 4_565 no
N1 C6 3.445(3) 3_677 no
N1 H9A 2.8600 . no
C3 C10 3.557(3) 4_564 no
C4 O4 3.123(3) . no
C6 N1 3.445(3) 3_677 no
C8 O2 3.035(3) . no
C9 O2 2.753(3) . no
C10 C3 3.557(3) 4_565 no
C10 O2 3.396(3) 2_646 no
C11 C11 3.441(3) 3_777 no
C11 O3 3.001(3) . no
C11 O4 3.091(3) 3_777 no
C12 O2 3.364(3) 1_656 no
C2 H10A 2.9100 4_564 no
C3 H10A 3.0300 4_564 no
C3 H10C 2.8900 . no
C3 H10A 2.7100 . no
C6 H12A 2.9200 3_777 no
C8 H12B 2.8900 1_454 no
C10 H12C 3.1000 2_747 no
C10 H3 2.5600 . no
C12 H7A 3.0800 4_665 no
H3 C10 2.5600 . no
H3 H9B 2.2600 . no
H3 H10A 2.2000 . no
H3 H10C 2.5400 . no
H3 O1 2.7200 2_646 no
H6 O1 2.3100 . no
H6 H8 2.5600 3_677 no
H7A H9B 2.3900 . no
H7A C12 3.0800 4_464 no
H8 O2 2.5800 . no
H8 H6 2.5600 3_677 no
H9A O2 2.2900 . no
H9A N1 2.8600 . no
H9A O1 2.7800 3_676 no
H9B H3 2.2600 . no
H9B H7A 2.3900 . no
H10A C3 2.7100 . no
H10A H3 2.2000 . no
H10A O2 2.8300 2_646 no
H10A C2 2.9100 4_565 no
H10A C3 3.0300 4_565 no
H10B H12C 2.4100 2_747 no
H10C C3 2.8900 . no
H10C H3 2.5400 . no
H10C O3 2.8400 4_564 no
H10C O5 2.8700 4_564 no
H12A C6 2.9200 3_777 no
H12B C8 2.8900 1_656 no
H12C C10 3.1000 2_757 no
H12C H10B 2.4100 2_757 no

loop_
_geom_hbond_atom_site_label_D
_geom_hbond_atom_site_label_H
_geom_hbond_atom_site_label_A
_geom_hbond_site_symmetry_A
_geom_hbond_distance_DH
_geom_hbond_distance_HA
_geom_hbond_distance_DA
_geom_hbond_angle_DHA
_geom_hbond_publ_flag
C6 H6 O1 . 0.93 2.31 2.641(3) 100 yes
C8 H8 O2 . 0.93 2.58 3.035(3) 111 yes
C9 H9A O2 . 0.97 2.29 2.753(3) 108 yes
C10 H10A O2 2_646 0.96 2.83 3.396(3) 119 yes
C3 H3 O1 2_646 0.93 2.72 3.637(3) 167 yes

loop_
_geom_torsion_atom_site_label_1
_geom_torsion_atom_site_label_2
_geom_torsion_atom_site_label_3
_geom_torsion_atom_site_label_4
_geom_torsion
_geom_torsion_publ_flag
C10 O3 C4 C3 12.8(3) no
C10 O3 C4 C5 -168.14(18) no
C11 O5 C5 C4 75.6(2) no
C5 O5 C11 C12 -175.49(17) no
C5 O5 C11 O4 5.3(3) no
C11 O5 C5 C6 -107.1(2) no
O2 N1 C1 C6 -176.9(2) yes
O1 N1 C1 C2 -175.2(2) yes
O2 N1 C1 C2 4.8(3) yes
O1 N1 C1 C6 3.2(3) yes
C6 C1 C2 C3 -0.1(3) no
N1 C1 C2 C9 -3.3(3) no
C6 C1 C2 C9 178.4(2) no
C2 C1 C6 C5 -0.6(3) no
N1 C1 C6 C5 -179.0(2) no
N1 C1 C2 C3 178.2(2) no
C3 C2 C9 C8 99.8(2) no
C9 C2 C3 C4 -178.8(2) no
C1 C2 C9 C8 -78.7(3) no
C1 C2 C3 C4 -0.2(3) no
C2 C3 C4 C5 1.1(3) no
C2 C3 C4 O3 -179.9(2) no
O3 C4 C5 O5 -3.6(3) no
C3 C4 C5 O5 175.51(19) no
C3 C4 C5 C6 -1.7(3) no
O3 C4 C5 C6 179.1(2) no
C4 C5 C6 C1 1.5(3) no
O5 C5 C6 C1 -175.74(19) no
C7 C8 C9 C2 -120.2(3) no

loop_
_cod_related_entry_id
_cod_related_entry_database
_cod_related_entry_code
1 ChemSpider 21128287
